data_7060985
loop_
_publ_author_name
'Zhang, Yin-Qiang'
'Xu, Guan-Cheng'
'Luo, Yan'

_publ_section_title
;
 (C2H5NH3)3[InBr6]: an indium(III) organic-inorganic hybrid phase
 transition compound exhibiting switchable dielectric response
;
_journal_name_full 'New Journal of Chemistry'
_journal_paper_doi 10.1039/D1NJ03814A
_journal_year 2021
_chemical_formula_moiety 'Br6 In, 1.5(C4 H16 N2)'
_chemical_formula_sum 'C6 H24 Br6 In N3'
_chemical_formula_weight 732.56
_space_group_crystal_system monoclinic
_space_group_IT_number 12
_space_group_name_Hall '-C 2y'
_space_group_name_H-M_alt 'C 1 2/m 1'
_atom_sites_solution_hydrogens mixed
_audit_creation_date 2021-09-17
_audit_creation_method
;
Olex2 1.2
(compiled 2018.05.29 svn.r3508 for OlexSys, GUI svn.r5506)
;
_audit_update_record
;
2021-09-17 deposited with the CCDC.	2021-09-20 downloaded from the CCDC.
;
_cell_angle_alpha 90
_cell_angle_beta 105.770(15)
_cell_angle_gamma 90
_cell_formula_units_Z 4
_cell_length_a 22.548(10)
_cell_length_b 8.033(4)
_cell_length_c 11.737(5)
_cell_measurement_reflns_used 2350
_cell_measurement_temperature 293
_cell_measurement_theta_max 25.95
_cell_measurement_theta_min 2.70
_cell_volume 2045.9(16)
_computing_cell_refinement 'SAINT V8.40A (?, 2016)'
_computing_data_collection Bruker
_computing_data_reduction 'SAINT V8.40A (?, 2016)'
_computing_molecular_graphics 'Olex2 (Dolomanov et al., 2009)'
_computing_publication_material 'Olex2 (Dolomanov et al., 2009)'
_computing_structure_refinement 'ShelXL (Sheldrick, 2015)'
_computing_structure_solution 'SHELXT 2018/2 (Sheldrick, 2018)'
_diffrn_ambient_temperature 293.0
_diffrn_measured_fraction_theta_full 0.998
_diffrn_measured_fraction_theta_max 0.998
_diffrn_measurement_device_type 'Bruker APEX-II CCD'
_diffrn_measurement_method '\f and \w scans'
_diffrn_radiation_type MoK\a
_diffrn_radiation_wavelength 0.71073
_diffrn_reflns_av_R_equivalents 0.0645
_diffrn_reflns_av_unetI/netI 0.0599
_diffrn_reflns_Laue_measured_fraction_full 0.998
_diffrn_reflns_Laue_measured_fraction_max 0.998
_diffrn_reflns_limit_h_max 27
_diffrn_reflns_limit_h_min -25
_diffrn_reflns_limit_k_max 6
_diffrn_reflns_limit_k_min -9
_diffrn_reflns_limit_l_max 14
_diffrn_reflns_limit_l_min -14
_diffrn_reflns_number 7959
_diffrn_reflns_point_group_measured_fraction_full 0.998
_diffrn_reflns_point_group_measured_fraction_max 0.998
_diffrn_reflns_theta_full 25.242
_diffrn_reflns_theta_max 25.507
_diffrn_reflns_theta_min 1.877
_diffrn_standards_number 0
_exptl_absorpt_coefficient_mu 12.860
_exptl_absorpt_correction_T_max 0.7456
_exptl_absorpt_correction_T_min 0.2563
_exptl_absorpt_correction_type none
_exptl_absorpt_process_details
;
SADABS-2016/2 (Bruker,2016/2) was used for absorption correction.
wR2(int) was 0.1578 before and 0.0698 after correction.
The Ratio of minimum to maximum transmission is 0.3437.
The \l/2 correction factor is Not present.
;
_exptl_crystal_colour yellow
_exptl_crystal_density_diffrn 2.378
_exptl_crystal_description block
_exptl_crystal_F_000 1360
_exptl_crystal_size_max 0.12
_exptl_crystal_size_mid 0.1
_exptl_crystal_size_min 0.1
_refine_diff_density_max 1.300
_refine_diff_density_min -1.048
_refine_diff_density_rms 0.155
_refine_ls_extinction_coef 0.00268(13)
_refine_ls_extinction_expression Fc^*^=kFc[1+0.001xFc^2^\l^3^/sin(2\q)]^-1/4^
_refine_ls_extinction_method 'SHELXL-2014/7 (Sheldrick 2014'
_refine_ls_goodness_of_fit_ref 1.071
_refine_ls_hydrogen_treatment constr
_refine_ls_matrix_type full
_refine_ls_number_parameters 96
_refine_ls_number_reflns 2053
_refine_ls_number_restraints 28
_refine_ls_restrained_S_all 1.066
_refine_ls_R_factor_all 0.0745
_refine_ls_R_factor_gt 0.0507
_refine_ls_shift/su_max 0.001
_refine_ls_shift/su_mean 0.000
_refine_ls_structure_factor_coef Fsqd
_refine_ls_weighting_details 'w=1/[\s^2^(Fo^2^)+(0.0476P)^2^+24.1980P] where P=(Fo^2^+2Fc^2^)/3'
_refine_ls_weighting_scheme calc
_refine_ls_wR_factor_gt 0.1313
_refine_ls_wR_factor_ref 0.1444
_reflns_Friedel_coverage 0.000
_reflns_number_gt 1437
_reflns_number_total 2053
_reflns_threshold_expression 'I > 2\s(I)'
_cod_data_source_file d1nj03814a2.cif
_cod_data_source_block 293K
_cod_original_cell_volume 2045.8(15)
_cod_database_code 7060985
_shelx_shelxl_version_number 2014/7
_shelx_space_group_comment
;
The symmetry employed for this shelxl refinement is uniquely defined
by the following loop, which should always be used as a source of
symmetry information in preference to the above space-group names.
They are only intended as comments.
;
_shelx_estimated_absorpt_t_max 0.360
_shelx_estimated_absorpt_t_min 0.308
_olex2_refinement_description
;
1. Fixed Uiso
 At 1.2 times of:
  All C(H,H) groups, All N(H,H,H) groups
 At 1.5 times of:
  All C(H,H,H) groups
2. Restrained distances
 C4-C5
 1.5 with sigma of 0.002
 C5-N1
 1.45 with sigma of 0.002
 C6-C1
 1.5 with sigma of 0.002
 C2-C3
 1.5 with sigma of 0.002
3. Uiso/Uaniso restraints and constraints
N1 \\sim C5 \\sim C4: within 2A with sigma of 0.002 and sigma for terminal
atoms of 0.004
N3 \\sim C6 \\sim C1: within 2A with sigma of 0.002 and sigma for terminal
atoms of 0.004
4. Others
 Fixed Sof: H2A(0.5) H2B(0.5) H2C(0.5) H3C(0.5) H3D(0.5) H3E(0.5) H2D(0.5)
 H2E(0.5) H2F(0.5) H1D(0.5) H1E(0.5) H1F(0.5) H3A(0.5) H3B(0.5) H6A(0.5)
 H6B(0.5) C1(0.5) H1A(0.5) H1B(0.5) H1C(0.5) H5A(0.5) H5B(0.5) H4A(0.5)
 H4B(0.5) H4C(0.5)
5.a Riding coordinates:
 N2(H2A,H2B,H2C), N3(H3C,H3D,H3E), N1(H1D,H1E,H1F), C6(H6A,H6B), C1(H1A,H1B,
 H1C), C4(H4A,H4B,H4C)
5.b Secondary CH2 refined with riding coordinates:
 C3(H3A,H3B), C5(H5A,H5B)
5.c Idealised Me refined as rotating group:
 C2(H2D,H2E,H2F)
;
_olex2_submission_special_instructions 'No special instructions were received'

loop_
_space_group_symop_operation_xyz
'x, y, z'
'-x, y, -z'
'x+1/2, y+1/2, z'
'-x+1/2, y+1/2, -z'
'-x, -y, -z'
'x, -y, z'
'-x+1/2, -y+1/2, -z'
'x+1/2, -y+1/2, z'

loop_
_atom_site_label
_atom_site_type_symbol
_atom_site_fract_x
_atom_site_fract_y
_atom_site_fract_z
_atom_site_U_iso_or_equiv
_atom_site_adp_type
_atom_site_occupancy
_atom_site_site_symmetry_order
_atom_site_calc_flag
_atom_site_refinement_flags_posn
_atom_site_refinement_flags_adp
_atom_site_refinement_flags_occupancy
_atom_site_disorder_assembly
_atom_site_disorder_group
In1 In 0.66701(3) 0.5000 0.71257(5) 0.04777(17) Uani 1 2 d S T P . .
Br1 Br 0.75164(4) 0.73744(9) 0.77418(7) 0.0648(2) Uani 1 1 d . . . . .
Br3 Br 0.57950(3) 0.26414(9) 0.63563(7) 0.0672(2) Uani 1 1 d . . . . .
Br4 Br 0.68215(5) 0.5000 0.49101(8) 0.0805(4) Uani 1 2 d S T P . .
Br2 Br 0.64758(6) 0.5000 0.92372(9) 0.0842(4) Uani 1 2 d S T P . .
N2 N 0.6731(4) 1.0000 0.5321(6) 0.066(3) Uani 1 2 d S T P . .
H2A H 0.6729 0.8966 0.5592 0.079 Uiso 0.5 1 d R . . A -1
H2B H 0.6498 1.0647 0.5639 0.079 Uiso 0.5 1 d R . . A -1
H2C H 0.7116 1.0386 0.5514 0.079 Uiso 0.5 1 d R . . A -1
N3 N 0.5370(5) 0.5000 0.3425(9) 0.1109(10) Uani 1 2 d S TU P . .
H3C H 0.5188 0.4080 0.3584 0.133 Uiso 0.5 1 d R . . B -1
H3D H 0.5167 0.5888 0.3573 0.133 Uiso 0.5 1 d R . . B -1
H3E H 0.5757 0.5032 0.3877 0.133 Uiso 0.5 1 d R . . B -1
C2 C 0.58096(8) 1.0000 0.3600(10) 0.111(6) Uani 1 2 d DS T P . .
H2D H 0.5693 1.0439 0.2810 0.167 Uiso 0.5 1 calc GR . . C -1
H2E H 0.5636 1.0679 0.4101 0.167 Uiso 0.5 1 calc GR . . C -1
H2F H 0.5659 0.8882 0.3594 0.167 Uiso 0.5 1 calc GR . . C -1
N1 N 0.80601(8) 0.5000 1.0456(10) 0.1360(19) Uani 1 2 d DS TU P . .
H1D H 0.7929 0.5999 1.0167 0.163 Uiso 0.5 1 d R . . D -1
H1E H 0.7904 0.4764 1.1057 0.163 Uiso 0.5 1 d R . . D -1
H1F H 0.7937 0.4237 0.9892 0.163 Uiso 0.5 1 d R . . D -1
C3 C 0.64984(8) 1.0000 0.4062(10) 0.110(6) Uani 1 2 d DS T P . .
H3A H 0.6657 0.9026 0.3755 0.132 Uiso 0.5 1 calc R . . . .
H3B H 0.6657 1.0974 0.3755 0.132 Uiso 0.5 1 calc R . . . .
C6 C 0.53291(12) 0.5000 0.2211(3) 0.1133(9) Uani 1 2 d DS TU P . .
H6A H 0.5453 0.3892 0.2041 0.136 Uiso 0.5 1 d R . . . .
H6B H 0.4903 0.5189 0.1773 0.136 Uiso 0.5 1 d R . . . .
C1 C 0.56841(12) 0.6128(4) 0.1619(3) 0.1164(18) Uani 0.5 1 d D U . . .
H1A H 0.5550 0.6092 0.0770 0.175 Uiso 0.5 1 d R . . . .
H1B H 0.5633 0.7236 0.1884 0.175 Uiso 0.5 1 d R . . . .
H1C H 0.6111 0.5818 0.1884 0.175 Uiso 0.5 1 d R . . . .
C5 C 0.87269(6) 0.5000 1.08692(18) 0.1401(15) Uani 1 2 d DS TU P . .
H5A H 0.8845 0.4031 1.1373 0.168 Uiso 0.5 1 calc R . . . .
H5B H 0.8845 0.5969 1.1373 0.168 Uiso 0.5 1 calc R . . . .
C4 C 0.91192(10) 0.5000 1.00227(19) 0.1410(19) Uani 1 2 d DS TU P . .
H4A H 0.9525 0.4641 1.0448 0.211 Uiso 0.5 1 d R . . E -1
H4B H 0.9140 0.6104 0.9723 0.211 Uiso 0.5 1 d R . . E -1
H4C H 0.8955 0.4254 0.9375 0.211 Uiso 0.5 1 d R . . E -1

loop_
_atom_site_aniso_label
_atom_site_aniso_U_11
_atom_site_aniso_U_22
_atom_site_aniso_U_33
_atom_site_aniso_U_23
_atom_site_aniso_U_13
_atom_site_aniso_U_12
In1 0.0497(3) 0.0482(3) 0.0439(3) 0.000 0.0101(2) 0.000
Br1 0.0592(4) 0.0557(4) 0.0728(4) -0.0046(3) 0.0063(3) -0.0095(3)
Br3 0.0521(4) 0.0576(4) 0.0923(5) -0.0112(4) 0.0202(3) -0.0075(3)
Br4 0.0436(5) 0.1548(12) 0.0437(4) 0.000 0.0127(4) 0.000
Br2 0.0984(8) 0.1101(10) 0.0517(5) 0.000 0.0330(5) 0.000
N2 0.049(4) 0.093(6) 0.059(4) 0.000 0.020(3) 0.000
N3 0.0747(16) 0.1724(16) 0.0861(16) 0.000 0.0229(16) 0.000
C2 0.127(12) 0.097(10) 0.091(9) 0.000 -0.003(9) 0.000
N1 0.121(3) 0.183(3) 0.107(3) 0.000 0.037(3) 0.000
C3 0.068(8) 0.167(15) 0.097(9) 0.000 0.027(6) 0.000
C6 0.0772(15) 0.1738(15) 0.0884(15) 0.000 0.0215(14) 0.000
C1 0.082(3) 0.174(3) 0.091(3) 0.000(3) 0.019(3) 0.000(3)
C5 0.124(2) 0.184(2) 0.113(2) 0.000 0.034(2) 0.000
C4 0.124(3) 0.184(3) 0.115(3) 0.000 0.034(3) 0.000

loop_
_atom_type_symbol
_atom_type_description
_atom_type_scat_dispersion_real
_atom_type_scat_dispersion_imag
_atom_type_scat_source
C C 0.0033 0.0016 'International Tables Vol C Tables 4.2.6.8 and 6.1.1.4'
H H 0.0000 0.0000 'International Tables Vol C Tables 4.2.6.8 and 6.1.1.4'
Br Br -0.2901 2.4595 'International Tables Vol C Tables 4.2.6.8 and 6.1.1.4'
In In -0.7276 1.3100 'International Tables Vol C Tables 4.2.6.8 and 6.1.1.4'
N N 0.0061 0.0033 'International Tables Vol C Tables 4.2.6.8 and 6.1.1.4'

loop_
_geom_angle_atom_site_label_1
_geom_angle_atom_site_label_2
_geom_angle_atom_site_label_3
_geom_angle
_geom_angle_site_symmetry_1
_geom_angle_site_symmetry_3
_geom_angle_publ_flag
Br1 In1 Br1 91.81(5) . 6_565 ?
Br1 In1 Br3 89.59(4) 6_565 . ?
Br1 In1 Br3 89.59(4) . 6_565 ?
Br1 In1 Br3 176.44(3) . . ?
Br1 In1 Br3 176.44(3) 6_565 6_565 ?
Br1 In1 Br4 89.58(3) . . ?
Br1 In1 Br4 89.58(3) 6_565 . ?
Br3 In1 Br3 88.82(5) . 6_565 ?
Br3 In1 Br4 87.16(3) . . ?
Br3 In1 Br4 87.16(3) 6_565 . ?
Br2 In1 Br1 91.99(3) . . ?
Br2 In1 Br1 91.99(3) . 6_565 ?
Br2 In1 Br3 91.22(4) . 6_565 ?
Br2 In1 Br3 91.22(4) . . ?
Br2 In1 Br4 177.74(5) . . ?
H2A N2 H2B 109.5 . . ?
H2A N2 H2C 109.5 . . ?
H2B N2 H2C 109.5 . . ?
C3 N2 H2A 109.6 . . ?
C3 N2 H2B 110.0 . . ?
C3 N2 H2C 108.9 . . ?
H3C N3 H3D 109.5 . . ?
H3C N3 H3E 109.5 . . ?
H3D N3 H3E 109.5 . . ?
C6 N3 H3C 107.8 . . ?
C6 N3 H3C 107.8 6_565 . ?
C6 N3 H3D 107.6 6_565 . ?
C6 N3 H3D 107.6 . . ?
C6 N3 H3E 112.9 . . ?
C6 N3 H3E 112.9 6_565 . ?
C6 N3 C6 0.0 6_565 . ?
H2D C2 H2E 109.5 . . ?
H2D C2 H2F 109.5 . . ?
H2E C2 H2F 109.5 . . ?
C3 C2 H2D 109.5 . . ?
C3 C2 H2E 109.5 . . ?
C3 C2 H2F 109.5 . . ?
H1D N1 H1E 109.5 . . ?
H1D N1 H1F 109.5 . . ?
H1E N1 H1F 109.5 . . ?
C5 N1 H1D 109.5 . . ?
C5 N1 H1E 109.4 . . ?
C5 N1 H1F 109.5 . . ?
N2 C3 C2 115.3(8) . . ?
N2 C3 H3A 108.4 . . ?
N2 C3 H3B 108.4 . . ?
C2 C3 H3A 108.4 . . ?
C2 C3 H3B 108.4 . . ?
H3A C3 H3B 107.5 . . ?
N3 C6 H6A 105.4 . . ?
N3 C6 H6B 108.7 . . ?
N3 C6 C1 125.1(4) . 6_565 ?
N3 C6 C1 125.1(4) . . ?
C6 C6 N3 0(10) 6_565 . ?
C6 C6 H6A 0.0 6_565 . ?
C6 C6 H6B 0.0 6_565 . ?
C6 C6 C1 0(10) 6_565 . ?
C6 C6 C1 0(10) 6_565 6_565 ?
H6A C6 H6B 109.5 . . ?
C1 C6 H6A 29.5 6_565 . ?
C1 C6 H6A 103.9 . . ?
C1 C6 H6B 103.7 . . ?
C1 C6 H6B 115.2 6_565 . ?
C1 C6 C1 74.4(3) . 6_565 ?
C6 C1 H1A 113.9 . . ?
C6 C1 H1B 106.5 . . ?
C6 C1 H1C 107.9 . . ?
H1A C1 H1B 109.4 . . ?
H1A C1 H1C 109.5 . . ?
H1B C1 H1C 109.5 . . ?
N1 C5 H5A 106.9 . . ?
N1 C5 H5B 106.9 . . ?
N1 C5 C4 121.6(5) . . ?
H5A C5 H5B 106.7 . . ?
C4 C5 H5A 106.9 . . ?
C4 C5 H5B 106.9 . . ?
C5 C4 H4A 107.8 . . ?
C5 C4 H4B 109.8 . . ?
C5 C4 H4C 110.8 . . ?
H4A C4 H4B 109.5 . . ?
H4A C4 H4C 109.4 . . ?
H4B C4 H4C 109.5 . . ?

loop_
_geom_bond_atom_site_label_1
_geom_bond_atom_site_label_2
_geom_bond_distance
_geom_bond_site_symmetry_2
_geom_bond_publ_flag
In1 Br1 2.6556(12) . ?
In1 Br1 2.6556(12) 6_565 ?
In1 Br3 2.7072(12) . ?
In1 Br3 2.7073(12) 6_565 ?
In1 Br4 2.7132(16) . ?
In1 Br2 2.6315(16) . ?
N2 H2A 0.8900 . ?
N2 H2B 0.8901 . ?
N2 H2C 0.8900 . ?
N2 C3 1.426(13) . ?
N3 H3C 0.8899 . ?
N3 H3D 0.8898 . ?
N3 H3E 0.8900 . ?
N3 C6 1.402(11) . ?
N3 C6 1.402(11) 6_565 ?
C2 H2D 0.9600 . ?
C2 H2E 0.9600 . ?
C2 H2F 0.9600 . ?
C2 C3 1.4995(19) . ?
N1 H1D 0.8900 . ?
N1 H1E 0.8901 . ?
N1 H1F 0.8899 . ?
N1 C5 1.4490(18) . ?
C3 H3A 0.9700 . ?
C3 H3B 0.9700 . ?
C6 C6 0.000000(3) 6_565 ?
C6 H6A 0.9699 . ?
C6 H6B 0.9700 . ?
C6 C1 1.4990(19) 6_565 ?
C6 C1 1.4990(19) . ?
C1 H1A 0.9602 . ?
C1 H1B 0.9600 . ?
C1 H1C 0.9595 . ?
C5 H5A 0.9700 . ?
C5 H5B 0.9700 . ?
C5 C4 1.4991(19) . ?
C4 H4A 0.9600 . ?
C4 H4B 0.9600 . ?
C4 H4C 0.9600 . ?

loop_
_geom_torsion_atom_site_label_1
_geom_torsion_atom_site_label_2
_geom_torsion_atom_site_label_3
_geom_torsion_atom_site_label_4
_geom_torsion
_geom_torsion_site_symmetry_1
_geom_torsion_site_symmetry_2
_geom_torsion_site_symmetry_3
_geom_torsion_site_symmetry_4
_geom_torsion_publ_flag
C6 N3 C6 C1 0(100) 6_565 . . . ?
C6 N3 C6 C1 0(100) 6_565 . . 6_565 ?
